data_7112304
loop_
_publ_author_name
'Li, Xiu-Bing'
'Zhuang, Guang-Mei'
'Wang, Xuan'
'Wang, Kun'
'Gao, En-Qing'

_publ_section_title
;
 Field-modified multiple slow relaxations in a metamagnet composed of
 cobalt(II) chains with mixed azide and tetrazolate bridges.
;
_journal_issue 18
_journal_name_full 'Chemical communications (Cambridge, England)'
_journal_page_first 1814
_journal_page_last 1816
_journal_paper_doi 10.1039/c3cc38082c
_journal_volume 49
_journal_year 2013
_chemical_formula_moiety 'C6 H8 Co N8 O3, H2 O'
_chemical_formula_sum 'C6 H10 Co N8 O4'
_chemical_formula_weight 317.15
_chemical_name_systematic
;
?
;
_space_group_IT_number 14
_symmetry_cell_setting monoclinic
_symmetry_space_group_name_Hall '-P 2ybc'
_symmetry_space_group_name_H-M 'P 1 21/c 1'
_atom_sites_solution_hydrogens geom
_atom_sites_solution_primary direct
_atom_sites_solution_secondary difmap
_audit_creation_method SHELXL-97
_cell_angle_alpha 90.00
_cell_angle_beta 93.965(2)
_cell_angle_gamma 90.00
_cell_formula_units_Z 4
_cell_length_a 7.2716(13)
_cell_length_b 21.676(4)
_cell_length_c 7.3030(13)
_cell_measurement_reflns_used 760
_cell_measurement_temperature 296(2)
_cell_measurement_theta_max 21.94
_cell_measurement_theta_min 2.9
_cell_volume 1148.3(4)
_computing_cell_refinement 'SAINT (Bruker, 2007)'
_computing_data_collection 'APEX2 (Bruker, 2007)'
_computing_data_reduction 'SAINT (Bruker, 2007)'
_computing_molecular_graphics 'SHELXTL (Sheldrick, 2008)'
_computing_publication_material SHELXTL
_computing_structure_refinement 'SHELXL97 (Sheldrick, 2008)'
_computing_structure_solution 'SHELXS97 (Sheldrick, 2008)'
_diffrn_ambient_temperature 296(2)
_diffrn_measured_fraction_theta_full 0.980
_diffrn_measured_fraction_theta_max 0.980
_diffrn_measurement_device_type 'CCD area detector'
_diffrn_measurement_method 'phi and omega scans'
_diffrn_radiation_monochromator graphite
_diffrn_radiation_source 'fine-focus sealed tube'
_diffrn_radiation_type MoK\a
_diffrn_radiation_wavelength 0.71073
_diffrn_reflns_av_R_equivalents 0.0603
_diffrn_reflns_av_sigmaI/netI 0.0743
_diffrn_reflns_limit_h_max 7
_diffrn_reflns_limit_h_min -8
_diffrn_reflns_limit_k_max 26
_diffrn_reflns_limit_k_min -23
_diffrn_reflns_limit_l_max 7
_diffrn_reflns_limit_l_min -9
_diffrn_reflns_number 6250
_diffrn_reflns_theta_full 26.00
_diffrn_reflns_theta_max 26.00
_diffrn_reflns_theta_min 2.81
_exptl_absorpt_coefficient_mu 1.523
_exptl_absorpt_correction_T_max 0.871
_exptl_absorpt_correction_T_min 0.833
_exptl_absorpt_correction_type multi-scan
_exptl_absorpt_process_details 'SADABS(Bruker, 2008)'
_exptl_crystal_colour red
_exptl_crystal_density_diffrn 1.834
_exptl_crystal_density_method 'not measured'
_exptl_crystal_description block
_exptl_crystal_F_000 644
_exptl_crystal_size_max 0.12
_exptl_crystal_size_mid 0.10
_exptl_crystal_size_min 0.09
_refine_diff_density_max 2.359
_refine_diff_density_min -0.753
_refine_diff_density_rms 0.154
_refine_ls_extinction_method none
_refine_ls_goodness_of_fit_ref 1.049
_refine_ls_hydrogen_treatment mixed
_refine_ls_matrix_type full
_refine_ls_number_parameters 193
_refine_ls_number_reflns 2204
_refine_ls_number_restraints 0
_refine_ls_restrained_S_all 1.049
_refine_ls_R_factor_all 0.1124
_refine_ls_R_factor_gt 0.0713
_refine_ls_shift/su_max 0.000
_refine_ls_shift/su_mean 0.000
_refine_ls_structure_factor_coef Fsqd
_refine_ls_weighting_details 'calc w=1/[\s^2^(Fo^2^)+(0.1235P)^2^+0.0000P] where P=(Fo^2^+2Fc^2^)/3'
_refine_ls_weighting_scheme calc
_refine_ls_wR_factor_gt 0.1879
_refine_ls_wR_factor_ref 0.2220
_reflns_number_gt 1270
_reflns_number_total 2204
_reflns_threshold_expression >2sigma(I)
_cod_duplicate_entry 7108882
_cod_data_source_file c3cc38082c.txt
_cod_data_source_block 1
_cod_original_sg_symbol_H-M 'P 21/c'
_cod_database_code 7112304

loop_
_symmetry_equiv_pos_as_xyz
'x, y, z'
'-x, y+1/2, -z+1/2'
'-x, -y, -z'
'x, -y-1/2, z-1/2'

loop_
_atom_site_label
_atom_site_type_symbol
_atom_site_fract_x
_atom_site_fract_y
_atom_site_fract_z
_atom_site_U_iso_or_equiv
_atom_site_adp_type
_atom_site_occupancy
_atom_site_symmetry_multiplicity
_atom_site_calc_flag
_atom_site_refinement_flags
Co1 Co 0.0000 0.5000 1.0000 0.0226(4) Uani 1 2 d S
Co2 Co 0.5000 0.5000 1.0000 0.0240(4) Uani 1 2 d S
O1 O 0.2127(6) 0.93106(18) 1.0462(6) 0.0349(11) Uani 1 1 d .
O2 O 0.0747(7) 0.4829(2) 1.2824(7) 0.0345(11) Uani 1 1 d .
H2C H -0.037(11) 0.473(4) 1.310(10) 0.052 Uiso 1 1 d .
H2B H 0.106(11) 0.509(3) 1.372(11) 0.052 Uiso 1 1 d .
O3 O 0.4703(6) 0.4794(3) 1.2780(7) 0.0402(12) Uani 1 1 d .
H3B H 0.364(11) 0.470(4) 1.288(11) 0.060 Uiso 1 1 d .
H3A H 0.569(12) 0.481(4) 1.308(12) 0.060 Uiso 1 1 d .
O4 O 0.7325(7) 0.6718(4) 0.8303(10) 0.080(2) Uani 1 1 d .
H4C H 0.634(15) 0.663(5) 0.872(15) 0.120 Uiso 1 1 d .
H4B H 0.820(14) 0.663(6) 0.885(15) 0.120 Uiso 1 1 d .
N1 N 0.0940(7) 0.6391(2) 1.0320(7) 0.0330(13) Uani 1 1 d .
N2 N 0.1593(6) 0.5817(2) 1.0273(7) 0.0283(12) Uani 1 1 d .
N3 N 0.3387(7) 0.5823(2) 1.0215(7) 0.0305(12) Uani 1 1 d .
N4 N 0.3969(7) 0.6407(2) 1.0198(7) 0.0335(12) Uani 1 1 d .
N5 N 0.2213(7) 0.8691(2) 1.0402(7) 0.0303(12) Uani 1 1 d .
N6 N 0.2437(9) 0.3930(4) 0.6668(10) 0.083(3) Uani 1 1 d .
N7 N 0.2440(7) 0.4246(3) 0.7950(9) 0.0431(15) Uani 1 1 d .
N8 N 0.2455(6) 0.4573(2) 0.9279(7) 0.0285(12) Uani 1 1 d .
C1 C 0.3792(9) 0.8408(3) 1.0049(9) 0.0392(16) Uani 1 1 d .
H1A H 0.4826 0.8644 0.9842 0.047 Uiso 1 1 calc R
C2 C 0.3902(9) 0.7781(3) 0.9991(10) 0.0389(16) Uani 1 1 d .
H2A H 0.5005 0.7594 0.9734 0.047 Uiso 1 1 calc R
C3 C 0.2368(7) 0.7418(3) 1.0313(8) 0.0280(14) Uani 1 1 d .
C4 C 0.0755(8) 0.7726(3) 1.0656(9) 0.0350(15) Uani 1 1 d .
H4A H -0.0301 0.7501 1.0854 0.042 Uiso 1 1 calc R
C5 C 0.0698(8) 0.8360(3) 1.0709(9) 0.0359(15) Uani 1 1 d .
H5A H -0.0388 0.8560 1.0957 0.043 Uiso 1 1 calc R
C6 C 0.2443(7) 0.6748(3) 1.0278(8) 0.0275(14) Uani 1 1 d .

loop_
_atom_site_aniso_label
_atom_site_aniso_U_11
_atom_site_aniso_U_22
_atom_site_aniso_U_33
_atom_site_aniso_U_23
_atom_site_aniso_U_13
_atom_site_aniso_U_12
Co1 0.0212(7) 0.0167(6) 0.0301(7) -0.0005(4) 0.0032(5) -0.0003(4)
Co2 0.0209(7) 0.0186(7) 0.0325(7) -0.0020(4) 0.0010(5) 0.0019(4)
O1 0.045(3) 0.017(2) 0.043(3) -0.0016(19) 0.004(2) 0.0026(18)
O2 0.034(3) 0.034(3) 0.035(3) 0.0047(19) 0.003(2) -0.002(2)
O3 0.027(3) 0.053(3) 0.041(3) 0.005(2) 0.004(2) -0.001(3)
O4 0.039(4) 0.111(6) 0.092(5) 0.037(4) 0.013(3) 0.005(4)
N1 0.027(3) 0.017(3) 0.055(4) 0.004(2) 0.000(2) 0.001(2)
N2 0.021(3) 0.024(3) 0.041(3) 0.001(2) 0.003(2) 0.000(2)
N3 0.021(3) 0.026(3) 0.045(3) -0.007(2) 0.004(2) 0.000(2)
N4 0.028(3) 0.020(3) 0.053(3) 0.005(2) 0.004(2) 0.001(2)
N5 0.038(3) 0.019(3) 0.034(3) -0.003(2) 0.005(2) 0.002(2)
N6 0.049(4) 0.118(7) 0.082(5) -0.072(5) 0.001(4) 0.004(4)
N7 0.021(3) 0.040(4) 0.068(4) -0.007(3) 0.003(3) -0.001(2)
N8 0.021(3) 0.019(3) 0.046(3) -0.012(2) 0.006(2) 0.0003(19)
C1 0.033(4) 0.031(4) 0.056(4) 0.002(3) 0.017(3) -0.004(3)
C2 0.034(4) 0.028(4) 0.055(4) -0.005(3) 0.011(3) -0.001(3)
C3 0.028(3) 0.020(3) 0.035(3) -0.001(2) 0.001(3) 0.000(2)
C4 0.027(4) 0.026(4) 0.051(4) 0.002(3) 0.002(3) -0.005(3)
C5 0.028(4) 0.030(4) 0.050(4) 0.001(3) 0.005(3) 0.010(3)
C6 0.024(3) 0.026(3) 0.033(3) -0.005(2) 0.004(3) 0.002(2)

loop_
_atom_type_symbol
_atom_type_description
_atom_type_scat_dispersion_real
_atom_type_scat_dispersion_imag
_atom_type_scat_source
C C 0.0033 0.0016 'International Tables Vol C Tables 4.2.6.8 and 6.1.1.4'
H H 0.0000 0.0000 'International Tables Vol C Tables 4.2.6.8 and 6.1.1.4'
N N 0.0061 0.0033 'International Tables Vol C Tables 4.2.6.8 and 6.1.1.4'
O O 0.0106 0.0060 'International Tables Vol C Tables 4.2.6.8 and 6.1.1.4'
Co Co 0.3494 0.9721 'International Tables Vol C Tables 4.2.6.8 and 6.1.1.4'

loop_
_geom_angle_atom_site_label_1
_geom_angle_atom_site_label_2
_geom_angle_atom_site_label_3
_geom_angle
_geom_angle_site_symmetry_1
_geom_angle_site_symmetry_3
N8 Co1 N8 180 3_567 .
N8 Co1 N2 85.64(17) 3_567 3_567
N8 Co1 N2 94.36(17) . 3_567
N8 Co1 N2 94.36(17) 3_567 .
N8 Co1 N2 85.64(17) . .
N2 Co1 N2 180 3_567 .
N8 Co1 O2 89.90(19) 3_567 .
N8 Co1 O2 90.10(19) . .
N2 Co1 O2 92.68(19) 3_567 .
N2 Co1 O2 87.32(19) . .
N8 Co1 O2 90.10(19) 3_567 3_567
N8 Co1 O2 89.90(19) . 3_567
N2 Co1 O2 87.32(19) 3_567 3_567
N2 Co1 O2 92.68(19) . 3_567
O2 Co1 O2 180 . 3_567
N8 Co1 O2 89.90(19) 3_567 1
N8 Co1 O2 90.10(19) . 1
N2 Co1 O2 92.68(19) 3_567 1
N2 Co1 O2 87.32(19) . 1
O2 Co1 O2 180 3_567 1
N8 Co2 N8 180 . 3_667
N8 Co2 O3 90.0(2) . .
N8 Co2 O3 90.0(2) 3_667 .
N8 Co2 O3 90.0(2) . 3_667
N8 Co2 O3 90.0(2) 3_667 3_667
O3 Co2 O3 180 . 3_667
N8 Co2 N3 95.24(17) . 3_667
N8 Co2 N3 84.76(17) 3_667 3_667
O3 Co2 N3 89.3(2) . 3_667
O3 Co2 N3 90.7(2) 3_667 3_667
N8 Co2 N3 84.76(17) . .
N8 Co2 N3 95.24(17) 3_667 .
O3 Co2 N3 90.7(2) . .
O3 Co2 N3 89.3(2) 3_667 .
N3 Co2 N3 180 3_667 .
Co1 O2 H2C 95(5) . .
Co1 O2 H2B 130(5) . .
H2C O2 H2B 100(7) . .
Co2 O3 H3B 108(6) . .
Co2 O3 H3A 96(7) . .
H3B O3 H3A 155(9) . .
H4C O4 H4B 118(10) . .
N2 N1 C6 104.2(5) . .
N3 N2 N1 110.4(4) . .
N3 N2 Co1 123.1(3) . .
N1 N2 Co1 126.1(4) . .
N2 N3 N4 109.1(4) . .
N2 N3 Co2 123.0(3) . .
N4 N3 Co2 127.7(4) . .
N3 N4 C6 105.0(5) . .
C1 N5 O1 120.3(5) . .
C1 N5 C5 120.6(5) . .
O1 N5 C5 119.1(5) . .
N6 N7 N8 179.5(7) . .
N7 N8 Co2 114.9(4) . .
N7 N8 Co1 120.0(4) . .
Co2 N8 Co1 119.3(2) . .
N5 C1 C2 121.0(6) . .
N5 C1 H1A 119.5 . .
C2 C1 H1A 119.5 . .
C1 C2 C3 120.5(6) . .
C1 C2 H2A 119.7 . .
C3 C2 H2A 119.7 . .
C4 C3 C2 116.9(6) . .
C4 C3 C6 121.2(5) . .
C2 C3 C6 121.9(5) . .
C5 C4 C3 120.9(6) . .
C5 C4 H4A 119.5 . .
C3 C4 H4A 119.5 . .
N5 C5 C4 120.1(6) . .
N5 C5 H5A 120.0 . .
C4 C5 H5A 120.0 . .
N4 C6 N1 111.3(6) . .
N4 C6 C3 125.8(5) . .
N1 C6 C3 123.0(5) . .

loop_
_geom_bond_atom_site_label_1
_geom_bond_atom_site_label_2
_geom_bond_distance
_geom_bond_site_symmetry_2
Co1 N8 2.110(4) 3_567
Co1 N8 2.110(5) .
Co1 N2 2.118(5) 3_567
Co1 N2 2.118(5) .
Co1 O2 2.128(5) .
Co1 O2 2.128(5) 3_567
Co1 O2 2.128(5) 1
Co2 N8 2.104(5) .
Co2 N8 2.104(5) 3_667
Co2 O3 2.104(5) .
Co2 O3 2.104(5) 3_667
Co2 N3 2.147(5) 3_667
Co2 N3 2.147(5) .
O1 N5 1.345(6) .
O2 H2C 0.88(8) .
O2 H2B 0.89(7) .
O3 H3B 0.81(8) .
O3 H3A 0.74(8) .
O4 H4C 0.82(11) .
O4 H4B 0.75(10) .
N1 N2 1.333(6) .
N1 C6 1.341(7) .
N2 N3 1.308(7) .
N3 N4 1.335(6) .
N4 C6 1.337(7) .
N5 C1 1.342(8) .
N5 C5 1.347(8) .
N6 N7 1.160(8) .
N7 N8 1.201(7) .
C1 C2 1.361(8) .
C1 H1A 0.9300 .
C2 C3 1.399(8) .
C2 H2A 0.9300 .
C3 C4 1.388(8) .
C3 C6 1.453(8) .
C4 C5 1.375(8) .
C4 H4A 0.9300 .
C5 H5A 0.9300 .

loop_
_geom_hbond_atom_site_label_D
_geom_hbond_atom_site_label_H
_geom_hbond_atom_site_label_A
_geom_hbond_distance_DH
_geom_hbond_distance_HA
_geom_hbond_distance_DA
_geom_hbond_angle_DHA
_geom_hbond_site_symmetry_A
O2 H2C O1 0.88(8) 1.94(8) 2.749(6) 153(7) 2_547
O2 H2B O1 0.89(7) 1.94(7) 2.816(6) 170(8) 4_576
O3 H3A O1 0.74(8) 2.14(8) 2.767(6) 143(9) 2_647
O3 H3B O2 0.81(8) 2.12(8) 2.880(7) 157(8) 1
O4 H4B N1 0.75(10) 2.26(10) 3.008(7) 176(12) 1_655
O4 H4C N4 0.82(11) 2.15(11) 2.965(8) 172(10) .

loop_
_geom_torsion_atom_site_label_1
_geom_torsion_atom_site_label_2
_geom_torsion_atom_site_label_3
_geom_torsion_atom_site_label_4
_geom_torsion
_geom_torsion_site_symmetry_1
C6 N1 N2 N3 0.2(6) .
C6 N1 N2 Co1 -172.7(4) .
N8 Co1 N2 N3 170.8(5) 3_567
N8 Co1 N2 N3 -9.2(5) .
O2 Co1 N2 N3 81.1(5) .
O2 Co1 N2 N3 -98.9(5) 3_567
O2 Co1 N2 N3 81.1(5) 1
N8 Co1 N2 N1 -17.1(5) 3_567
N8 Co1 N2 N1 162.9(5) .
O2 Co1 N2 N1 -106.8(5) .
O2 Co1 N2 N1 73.2(5) 3_567
O2 Co1 N2 N1 -106.8(5) 1
Co1 N2 N3 N4 172.4(4) .
N1 N2 N3 Co2 -177.1(4) .
Co1 N2 N3 Co2 -3.9(7) .
N8 Co2 N3 N2 14.5(5) .
N8 Co2 N3 N2 -165.5(5) 3_667
O3 Co2 N3 N2 -75.5(5) .
O3 Co2 N3 N2 104.5(5) 3_667
N8 Co2 N3 N4 -161.1(5) .
N8 Co2 N3 N4 18.9(5) 3_667
O3 Co2 N3 N4 108.9(5) .
O3 Co2 N3 N4 -71.1(5) 3_667
N2 N3 N4 C6 0.9(7) .
Co2 N3 N4 C6 177.0(4) .
O3 Co2 N8 N7 -136.5(5) .
O3 Co2 N8 N7 43.5(5) 3_667
N3 Co2 N8 N7 -47.2(5) 3_667
N3 Co2 N8 N7 132.8(5) .
O3 Co2 N8 Co1 70.4(3) .
O3 Co2 N8 Co1 -109.6(3) 3_667
N3 Co2 N8 Co1 159.6(3) 3_667
N3 Co2 N8 Co1 -20.4(3) .
N2 Co1 N8 N7 47.6(5) 3_567
N2 Co1 N8 N7 -132.4(5) .
O2 Co1 N8 N7 140.3(5) .
O2 Co1 N8 N7 -39.7(5) 3_567
O2 Co1 N8 N7 140.3(5) 1
N2 Co1 N8 Co2 -160.6(3) 3_567
N2 Co1 N8 Co2 19.4(3) .
O2 Co1 N8 Co2 -67.9(3) .
O2 Co1 N8 Co2 112.1(3) 3_567
O2 Co1 N8 Co2 -67.9(3) 1
O1 N5 C1 C2 179.8(6) .
C5 N5 C1 C2 0.1(9) .
N5 C1 C2 C3 -0.5(10) .
C1 C2 C3 C4 1.1(9) .
C1 C2 C3 C6 -179.4(6) .
C2 C3 C4 C5 -1.2(9) .
C6 C3 C4 C5 179.2(5) .
C1 N5 C5 C4 -0.2(9) .
O1 N5 C5 C4 -179.9(5) .
C3 C4 C5 N5 0.9(10) .
N3 N4 C6 N1 -0.8(7) .
N3 N4 C6 C3 179.4(5) .
N2 N1 C6 N4 0.4(6) .
N2 N1 C6 C3 -179.8(5) .
C4 C3 C6 N4 -170.8(6) .
C2 C3 C6 N4 9.7(9) .
C4 C3 C6 N1 9.4(9) .
C2 C3 C6 N1 -170.1(6) .
